data_4035269
loop_
_publ_author_name
'Qiu, Yun'
'Dlugosch, Michael'
'Liu, Xin'
'Khan, Faiyaz'
'Ward, Jas S.'
'Lan, Ping'
'Banwell, Martin G.'

_publ_section_title
;
 Reductive Cyclization of o-Nitroarylated-\a,\b-unsaturated Aldehydes and
 Ketones with TiCl<sub>3</sub>/HCl or Fe/HCl Leading to
 1,2,3,9-Tetrahydro-4 H-carbazol-4-ones and Related Heterocycles.
;
_journal_issue 19
_journal_name_full 'The Journal of organic chemistry'
_journal_page_first 12023
_journal_page_last 12033
_journal_paper_doi 10.1021/acs.joc.8b01940
_journal_volume 83
_journal_year 2018
_chemical_formula_moiety 'C16 H17 N O'
_chemical_formula_sum 'C16 H17 N O'
_chemical_formula_weight 239.30
_space_group_crystal_system monoclinic
_space_group_IT_number 14
_space_group_name_Hall '-P 2yn'
_space_group_name_H-M_alt 'P 1 21/n 1'
_atom_sites_solution_hydrogens mixed
_atom_sites_solution_primary dual
_audit_creation_date 2018-07-11
_audit_creation_method
;
Olex2 1.2
(compiled 2018.05.29 svn.r3508 for OlexSys, GUI svn.r5506)
;
_cell_angle_alpha 90
_cell_angle_beta 108.645(4)
_cell_angle_gamma 90
_cell_formula_units_Z 4
_cell_length_a 9.3856(3)
_cell_length_b 12.2110(3)
_cell_length_c 12.1822(4)
_cell_measurement_reflns_used 4350
_cell_measurement_temperature 150.01(10)
_cell_measurement_theta_max 73.1150
_cell_measurement_theta_min 5.2460
_cell_volume 1322.90(8)
_computing_cell_refinement 'CrysAlisPro 1.171.39.46 (Rigaku OD, 2018)'
_computing_data_collection 'CrysAlisPro 1.171.39.46 (Rigaku OD, 2018)'
_computing_data_reduction 'CrysAlisPro 1.171.39.46 (Rigaku OD, 2018)'
_computing_molecular_graphics 'Olex2 (Dolomanov et al., 2009)'
_computing_publication_material 'Olex2 (Dolomanov et al., 2009)'
_computing_structure_refinement 'ShelXL (Sheldrick, 2015)'
_computing_structure_solution 'ShelXT (Sheldrick, 2015)'
_diffrn_ambient_environment N~2~
_diffrn_ambient_temperature 150.01(10)
_diffrn_detector 'CCD plate'
_diffrn_detector_area_resol_mean 8.1297
_diffrn_detector_type EosS2
_diffrn_measured_fraction_theta_full 0.998
_diffrn_measured_fraction_theta_max 0.991
_diffrn_measurement_details
;
List of Runs (angles in degrees, time in seconds):

  # Type    Start    End  Width  t~exp~   \w     \q     \k     \f   Frames
--------------------------------------------------------------------------
  1  \w     20.00  98.00   1.00    1.00    --   37.04  57.00 -60.00   78
  2  \w     25.00  77.00   1.00    1.00    --   37.04-125.00  30.00   52
  3  \w    -31.00  64.00   1.00    1.00    --   37.04 -77.00 150.00   95
  4  \w    -29.00 104.00   1.00    1.00    --   37.04  -5.00 -51.00  133
  5  \w      5.00  75.00   1.00    1.00    --   37.04 -99.00  90.00   70
  6  \w     24.00  90.00   1.00    1.00    --   37.04-125.00 -90.00   66
  7  \w    142.00 170.00   1.00    3.50    --  111.00  64.00  90.00   28
  8  \w     99.00 126.00   1.00    3.50    --  111.00  64.00  90.00   27
  9  \w     52.00 128.00   1.00    3.50    --  111.00 -64.00 120.00   76
 10  \w     77.00 109.00   1.00    3.50    --  111.00 -92.00-180.00   32
 11  \w     46.00 135.00   1.00    3.50    --  111.00 -25.00 -90.00   89
 12  \w     42.00  99.00   1.00    3.50    --  111.00 -92.00 -60.00   57
 13  \w     65.00 136.00   1.00    3.50    --  111.00 -25.00 150.00   71
 14  \w     88.00 122.00   1.00    3.50    --  111.00  25.00-120.00   34
 15  \w     56.00 128.00   1.00    3.50    --  111.00 -50.00 -30.00   72
 16  \w     55.00 113.00   1.00    3.50    --  111.00-111.00  30.00   58
 17  \w    129.00 167.00   1.00    3.50    --  111.00  25.00-120.00   38
 18  \w     43.00 130.00   1.00    3.50    --  111.00 -38.00  60.00   87
 19  \w     43.00  99.00   1.00    3.50    --  111.00 -50.00 -90.00   56
 20  \w     52.00 107.00   1.00    3.50    --  111.00 -92.00  90.00   55
 21  \w     67.00 160.00   1.00    3.50    --  111.00  12.00-180.00   93
 22  \w     42.00  95.00   1.00    3.50    --  111.00 -92.00 -90.00   53
;
_diffrn_measurement_device 'four-circle diffractometer'
_diffrn_measurement_device_type 'SuperNova, Dual, Cu at home/near, EosS2'
_diffrn_measurement_method '\w scans'
_diffrn_orient_matrix_type 'CrysAlisPro convention (1999,Acta A55,543-557)'
_diffrn_orient_matrix_UB_11 -0.1412074000
_diffrn_orient_matrix_UB_12 0.0065215000
_diffrn_orient_matrix_UB_13 0.0381294000
_diffrn_orient_matrix_UB_21 -0.0997282000
_diffrn_orient_matrix_UB_22 0.0046618000
_diffrn_orient_matrix_UB_23 -0.1278748000
_diffrn_orient_matrix_UB_31 -0.0112439000
_diffrn_orient_matrix_UB_32 -0.1259154000
_diffrn_orient_matrix_UB_33 -0.0027894000
_diffrn_radiation_monochromator mirror
_diffrn_radiation_probe x-ray
_diffrn_radiation_type CuK\a
_diffrn_radiation_wavelength 1.54184
_diffrn_reflns_av_R_equivalents 0.0169
_diffrn_reflns_av_unetI/netI 0.0143
_diffrn_reflns_Laue_measured_fraction_full 0.998
_diffrn_reflns_Laue_measured_fraction_max 0.991
_diffrn_reflns_limit_h_max 10
_diffrn_reflns_limit_h_min -11
_diffrn_reflns_limit_k_max 9
_diffrn_reflns_limit_k_min -14
_diffrn_reflns_limit_l_max 15
_diffrn_reflns_limit_l_min -14
_diffrn_reflns_number 8644
_diffrn_reflns_point_group_measured_fraction_full 0.998
_diffrn_reflns_point_group_measured_fraction_max 0.991
_diffrn_reflns_theta_full 67.684
_diffrn_reflns_theta_max 73.636
_diffrn_reflns_theta_min 5.219
_diffrn_source 'micro-focus sealed X-ray tube'
_diffrn_source_type 'SuperNova (Cu) X-ray Source'
_exptl_absorpt_coefficient_mu 0.583
_exptl_absorpt_correction_T_max 1.00000
_exptl_absorpt_correction_T_min 0.72088
_exptl_absorpt_correction_type multi-scan
_exptl_absorpt_process_details
;
CrysAlisPro 1.171.39.46 (Rigaku Oxford Diffraction, 2018)
Empirical absorption correction using spherical harmonics,
 implemented in SCALE3 ABSPACK scaling algorithm.
;
_exptl_crystal_colour orange
_exptl_crystal_colour_primary orange
_exptl_crystal_density_diffrn 1.202
_exptl_crystal_description plate
_exptl_crystal_F_000 512
_exptl_crystal_size_max 0.43
_exptl_crystal_size_mid 0.355
_exptl_crystal_size_min 0.119
_refine_diff_density_max 0.870
_refine_diff_density_min -0.293
_refine_diff_density_rms 0.056
_refine_ls_extinction_method none
_refine_ls_goodness_of_fit_ref 1.058
_refine_ls_hydrogen_treatment mixed
_refine_ls_matrix_type full
_refine_ls_number_parameters 191
_refine_ls_number_reflns 2640
_refine_ls_number_restraints 0
_refine_ls_restrained_S_all 1.058
_refine_ls_R_factor_all 0.0872
_refine_ls_R_factor_gt 0.0822
_refine_ls_shift/su_max 0.000
_refine_ls_shift/su_mean 0.000
_refine_ls_structure_factor_coef Fsqd
_refine_ls_weighting_details 'w=1/[\s^2^(Fo^2^)+(0.1412P)^2^+0.6491P] where P=(Fo^2^+2Fc^2^)/3'
_refine_ls_weighting_scheme calc
_refine_ls_wR_factor_gt 0.2368
_refine_ls_wR_factor_ref 0.2436
_reflns_Friedel_coverage 0.000
_reflns_number_gt 2373
_reflns_number_total 2640
_reflns_threshold_expression 'I > 2\s(I)'
_cod_data_source_file jo8b01940_si_010.cif
_cod_data_source_block MED-1184_scale
_cod_original_cell_volume 1322.90(7)
_cod_database_code 4035269
_shelxl_version_number 2014/6
_shelx_space_group_comment
;
The symmetry employed for this shelxl refinement is uniquely defined
by the following loop, which should always be used as a source of
symmetry information in preference to the above space-group names.
They are only intended as comments.
;
_reflns_odcompleteness_completeness 99.60
_reflns_odcompleteness_iscentric 1
_reflns_odcompleteness_theta 71.98
_olex2_refinement_description
;
1. Fixed Uiso
 At 1.2 times of:
  All C(H) groups, All C(H,H) groups, All N(H) groups
 At 1.5 times of:
  All C(H,H,H) groups
2. Others
 Sof(H18A)=Sof(H18)=Sof(H18B)=Sof(C20)=Sof(H20A)=Sof(H20B)=Sof(H20C)=1-FVAR(1)
 Sof(H16)=Sof(H16B)=Sof(H16A)=Sof(C17)=Sof(H17A)=Sof(H17C)=Sof(H17B)=FVAR(1)
 Sof(N19)=Sof(H19)=1-FVAR(2)
 Sof(N14)=Sof(H14)=FVAR(2)
 Fixed X: H16(0.389589) H16B(0.376089) H16A(0.52002) H18A(0.125211)
 H18(0.122681) H18B(0.15414)
 Fixed Y: H16(0.687381) H16B(0.79916) H16A(0.726489) H18A(0.7187)
 H18(0.622251) H18B(0.598321)
 Fixed Z: H16(0.914929) H16B(0.8491) H16A(0.869881) H18A(0.721161)
 H18(0.63563) H18B(0.76771)
3.a Secondary CH2 refined with riding coordinates:
 C1(H1A,H1B), C2(H2A,H2B), C3(H3A,H3B)
3.b Aromatic/amide H refined with riding coordinates:
 C9(H9), C10(H10), C11(H11), C12(H12)
3.c Idealised Me refined as rotating group:
 C17(H17A,H17C,H17B), C20(H20A,H20B,H20C)
;
_ins_header
;
TITL MED-1184_scale in P2(1)/n 
REM P2(1)/n (#14 in standard setting)
CELL 1.54184   9.385572  12.211028  12.182159  90.0000 108.6447  90.0000
ZERR    4.00   0.000347   0.000293   0.000428   0.0000   0.0040   0.0000
LATT  1
SYMM -x+1/2, y+1/2,-z+1/2 
SFAC C H N O
UNIT 64.00 76.00 4.00 4.00
TREF
HKLF 4
END
;
_olex2_submission_special_instructions 'No special instructions were received'
_oxdiff_exptl_absorpt_empirical_details
;
Empirical correction (ABSPACK) includes:
- Absorption correction using spherical harmonics
- Frame scaling
- Detector area scaling
;
_oxdiff_exptl_absorpt_empirical_full_max 1.598
_oxdiff_exptl_absorpt_empirical_full_min 0.662

loop_
_space_group_symop_operation_xyz
'x, y, z'
'-x+1/2, y+1/2, -z+1/2'
'-x, -y, -z'
'x-1/2, -y-1/2, z-1/2'

loop_
_atom_site_label
_atom_site_type_symbol
_atom_site_fract_x
_atom_site_fract_y
_atom_site_fract_z
_atom_site_U_iso_or_equiv
_atom_site_adp_type
_atom_site_occupancy
_atom_site_site_symmetry_order
_atom_site_calc_flag
_atom_site_refinement_flags_posn
_atom_site_refinement_flags_occupancy
_atom_site_disorder_assembly
_atom_site_disorder_group
C1 C 0.3449(4) 0.90489(19) 0.5213(2) 0.0629(7) Uani 1 1 d . . . .
H1A H 0.4288 0.9515 0.5620 0.075 Uiso 1 1 calc R . . .
H1B H 0.2615 0.9517 0.4800 0.075 Uiso 1 1 calc R . . .
C2 C 0.3890(3) 0.8346(2) 0.4354(2) 0.0639(7) Uani 1 1 d . . . .
H2A H 0.3028 0.7926 0.3895 0.077 Uiso 1 1 calc R . . .
H2B H 0.4220 0.8808 0.3834 0.077 Uiso 1 1 calc R . . .
C3 C 0.5137(3) 0.7582(2) 0.4988(2) 0.0553(6) Uani 1 1 d . . . .
H3A H 0.6055 0.8001 0.5306 0.066 Uiso 1 1 calc R . . .
H3B H 0.5302 0.7059 0.4441 0.066 Uiso 1 1 calc R . . .
C4 C 0.4818(2) 0.69670(17) 0.59562(18) 0.0438(5) Uani 1 1 d . . . .
C5 C 0.3734(2) 0.72981(15) 0.64001(19) 0.0445(5) Uani 1 1 d . . . .
C6 C 0.3002(3) 0.83688(17) 0.6075(2) 0.0515(6) Uani 1 1 d . . . .
O7 O 0.2106(2) 0.87388(14) 0.65193(19) 0.0723(6) Uani 1 1 d . . . .
C8 C 0.5716(2) 0.59932(18) 0.63986(19) 0.0479(5) Uani 1 1 d . . . .
C9 C 0.6992(3) 0.5699(3) 0.6114(3) 0.0738(8) Uani 1 1 d . . . .
H9 H 0.7312 0.6144 0.5618 0.089 Uiso 1 1 calc R . . .
C10 C 0.7790(4) 0.4759(3) 0.6557(3) 0.0890(11) Uani 1 1 d . . . .
H10 H 0.8638 0.4577 0.6359 0.107 Uiso 1 1 calc R . . .
C11 C 0.7330(3) 0.4089(2) 0.7294(3) 0.0731(9) Uani 1 1 d . . . .
H11 H 0.7868 0.3455 0.7587 0.088 Uiso 1 1 calc R . . .
C12 C 0.6094(3) 0.43518(19) 0.7593(2) 0.0597(7) Uani 1 1 d . . . .
H12 H 0.5786 0.3893 0.8083 0.072 Uiso 1 1 calc R . . .
C13 C 0.5280(3) 0.53128(17) 0.7164(2) 0.0495(5) Uani 1 1 d . . . .
N14 N 0.385(2) 0.5525(7) 0.719(3) 0.045(3) Uani 0.44(6) 1 d . P A 2
H14 H 0.348(8) 0.506(6) 0.749(7) 0.054 Uiso 0.44(6) 1 d R P A 2
C15 C 0.3357(3) 0.66440(18) 0.7341(2) 0.0570(7) Uani 1 1 d . . . .
C16 C 0.4129(4) 0.7254(3) 0.8538(3) 0.0791(9) Uani 1 1 d . . . .
H16 H 0.3896 0.6874 0.9149 0.119 Uiso 0.625(7) 1 d R P B 1
H16B H 0.3761 0.7992 0.8491 0.119 Uiso 0.625(7) 1 d R P . .
H16A H 0.5200 0.7265 0.8699 0.119 Uiso 0.625(7) 1 d R P . .
C17 C 0.1110(7) 0.5945(6) 0.6118(6) 0.100(2) Uani 0.625(7) 1 d . P B 1
H17A H 0.1149 0.6400 0.5486 0.150 Uiso 0.625(7) 1 calc GR P B 1
H17C H 0.0083 0.5755 0.6019 0.150 Uiso 0.625(7) 1 calc GR P B 1
H17B H 0.1682 0.5290 0.6135 0.150 Uiso 0.625(7) 1 calc GR P B 1
C18 C 0.1693(4) 0.6496(3) 0.7127(4) 0.0818(10) Uani 1 1 d . . . .
H18A H 0.1252 0.7187 0.7212 0.123 Uiso 0.375(7) 1 d R P . .
H18 H 0.1227 0.6223 0.6356 0.123 Uiso 0.375(7) 1 d R P B 2
H18B H 0.1541 0.5983 0.7677 0.123 Uiso 0.375(7) 1 d R P . .
N19 N 0.4188(19) 0.5621(12) 0.764(3) 0.052(3) Uani 0.56(6) 1 d . P A 1
H19 H 0.387(7) 0.520(5) 0.812(6) 0.062 Uiso 0.56(6) 1 d R P A 1
C20 C 0.3843(7) 0.6618(5) 0.9421(5) 0.0510(18) Uani 0.375(7) 1 d . P B 2
H20A H 0.2778 0.6564 0.9273 0.076 Uiso 0.375(7) 1 calc GR P B 2
H20B H 0.4301 0.6962 1.0159 0.076 Uiso 0.375(7) 1 calc GR P B 2
H20C H 0.4257 0.5898 0.9429 0.076 Uiso 0.375(7) 1 calc GR P B 2

loop_
_atom_site_aniso_label
_atom_site_aniso_U_11
_atom_site_aniso_U_22
_atom_site_aniso_U_33
_atom_site_aniso_U_23
_atom_site_aniso_U_13
_atom_site_aniso_U_12
C1 0.0964(19) 0.0329(11) 0.0618(14) 0.0031(9) 0.0288(13) -0.0056(11)
C2 0.0962(19) 0.0471(13) 0.0528(13) -0.0006(10) 0.0299(13) -0.0143(12)
C3 0.0694(14) 0.0542(13) 0.0506(12) -0.0113(10) 0.0311(11) -0.0194(11)
C4 0.0521(11) 0.0350(10) 0.0490(11) -0.0106(8) 0.0226(9) -0.0102(8)
C5 0.0553(11) 0.0281(9) 0.0578(12) -0.0022(8) 0.0290(9) -0.0040(8)
C6 0.0695(14) 0.0304(10) 0.0592(12) -0.0049(8) 0.0271(11) -0.0015(9)
O7 0.0977(14) 0.0421(9) 0.0929(14) 0.0057(8) 0.0529(12) 0.0222(9)
C8 0.0514(11) 0.0431(11) 0.0527(11) -0.0136(9) 0.0218(9) -0.0020(9)
C9 0.0683(16) 0.083(2) 0.0812(18) -0.0144(15) 0.0398(14) 0.0081(14)
C10 0.0716(18) 0.098(2) 0.100(2) -0.022(2) 0.0300(17) 0.0332(17)
C11 0.0730(17) 0.0587(15) 0.0720(17) -0.0235(13) 0.0014(13) 0.0218(13)
C12 0.0720(15) 0.0373(11) 0.0605(13) -0.0122(10) 0.0081(11) 0.0066(10)
C13 0.0553(12) 0.0331(10) 0.0606(12) -0.0094(9) 0.0194(10) -0.0005(8)
N14 0.070(5) 0.027(2) 0.047(7) 0.000(3) 0.032(5) -0.002(2)
C15 0.0708(15) 0.0358(11) 0.0824(17) 0.0120(10) 0.0497(13) 0.0085(10)
C16 0.094(2) 0.0690(18) 0.0812(19) 0.0182(15) 0.0375(17) -0.0025(15)
C17 0.089(4) 0.094(4) 0.110(5) 0.017(4) 0.023(3) -0.043(3)
C18 0.0753(18) 0.0645(17) 0.124(3) 0.0117(18) 0.0582(19) -0.0039(14)
N19 0.067(4) 0.039(3) 0.057(7) 0.016(4) 0.032(5) 0.012(3)
C20 0.062(4) 0.056(4) 0.041(3) -0.004(2) 0.026(2) -0.009(3)

loop_
_atom_type_symbol
_atom_type_description
_atom_type_scat_dispersion_real
_atom_type_scat_dispersion_imag
_atom_type_scat_source
C C 0.0181 0.0091 'International Tables Vol C Tables 4.2.6.8 and 6.1.1.4'
H H 0.0000 0.0000 'International Tables Vol C Tables 4.2.6.8 and 6.1.1.4'
N N 0.0311 0.0180 'International Tables Vol C Tables 4.2.6.8 and 6.1.1.4'
O O 0.0492 0.0322 'International Tables Vol C Tables 4.2.6.8 and 6.1.1.4'

loop_
_exptl_crystal_face_index_h
_exptl_crystal_face_index_k
_exptl_crystal_face_index_l
_exptl_crystal_face_perp_dist
6 0 -5 0.0595
-6 0 5 0.0595
2 -5 5 0.1480
2 4 5 0.1898
0 8 0 0.1943
-3 -1 -6 0.1600
-2 -7 -3 0.1520
2 -2 6 0.1655
-5 1 6 0.0526
5 0 -6 0.0665
-5 0 6 0.0580
3 -6 -4 0.1597
-3 -6 3 0.1699
1 -2 -7 0.1390

loop_
_geom_angle_atom_site_label_1
_geom_angle_atom_site_label_2
_geom_angle_atom_site_label_3
_geom_angle
H1A C1 H1B 107.9
C2 C1 H1A 109.3
C2 C1 H1B 109.3
C6 C1 H1A 109.3
C6 C1 H1B 109.3
C6 C1 C2 111.75(19)
C1 C2 H2A 109.7
C1 C2 H2B 109.7
H2A C2 H2B 108.2
C3 C2 C1 109.7(2)
C3 C2 H2A 109.7
C3 C2 H2B 109.7
C2 C3 H3A 108.9
C2 C3 H3B 108.9
C2 C3 C4 113.2(2)
H3A C3 H3B 107.7
C4 C3 H3A 108.9
C4 C3 H3B 108.9
C5 C4 C3 121.7(2)
C5 C4 C8 120.95(19)
C8 C4 C3 117.37(19)
C4 C5 C6 120.19(19)
C4 C5 C15 121.73(19)
C6 C5 C15 117.74(18)
C5 C6 C1 118.0(2)
O7 C6 C1 119.4(2)
O7 C6 C5 122.5(2)
C9 C8 C4 124.0(2)
C9 C8 C13 117.9(2)
C13 C8 C4 118.13(19)
C8 C9 H9 119.4
C10 C9 C8 121.1(3)
C10 C9 H9 119.4
C9 C10 H10 119.9
C11 C10 C9 120.2(3)
C11 C10 H10 119.9
C10 C11 H11 119.9
C12 C11 C10 120.2(3)
C12 C11 H11 119.9
C11 C12 H12 119.8
C11 C12 C13 120.4(3)
C13 C12 H12 119.8
C8 C13 C12 120.1(2)
N14 C13 C8 113.5(9)
N14 C13 C12 124.4(7)
N19 C13 C8 122.0(4)
N19 C13 C12 117.4(4)
C13 N14 H14 116(5)
C13 N14 C15 121.7(8)
C15 N14 H14 114(5)
C5 C15 C16 107.2(2)
N14 C15 C5 103.7(7)
N14 C15 C16 118.4(12)
N14 C15 C18 102.5(7)
C18 C15 C5 114.1(2)
C18 C15 C16 111.0(2)
N19 C15 C5 113.7(6)
N19 C15 C16 96.9(13)
N19 C15 C18 112.5(7)
C15 C16 H16 109.6(3)
C15 C16 H16B 109.6(3)
C15 C16 H16A 109.5(3)
H16 C16 H16B 109.4(3)
H16 C16 H16A 109.4(3)
H16B C16 H16A 109.4(3)
C20 C16 C15 107.3(3)
C20 C16 H16B 114.0(4)
C20 C16 H16A 107.0(4)
H17A C17 H17C 109.5
H17A C17 H17B 109.5
H17C C17 H17B 109.5
C18 C17 H17A 109.5
C18 C17 H17C 109.5
C18 C17 H17B 109.5
C15 C18 H18A 109.5(3)
C15 C18 H18 109.5(3)
C15 C18 H18B 109.5(3)
C17 C18 C15 108.2(4)
C17 C18 H18A 118.1(5)
C17 C18 H18B 101.7(4)
H18A C18 H18 109.4(4)
H18A C18 H18B 109.4(3)
H18 C18 H18B 109.5(3)
C13 N19 C15 122.6(8)
C13 N19 H19 124(4)
C15 N19 H19 113(4)
C16 C20 H20A 109.5
C16 C20 H20B 109.5
C16 C20 H20C 109.5
H20A C20 H20B 109.5
H20A C20 H20C 109.5
H20B C20 H20C 109.5

loop_
_geom_bond_atom_site_label_1
_geom_bond_atom_site_label_2
_geom_bond_distance
C1 H1A 0.9700
C1 H1B 0.9700
C1 C2 1.510(4)
C1 C6 1.500(3)
C2 H2A 0.9700
C2 H2B 0.9700
C2 C3 1.503(4)
C3 H3A 0.9700
C3 H3B 0.9700
C3 C4 1.507(3)
C4 C5 1.357(3)
C4 C8 1.458(3)
C5 C6 1.471(3)
C5 C15 1.529(3)
C6 O7 1.222(3)
C8 C9 1.396(3)
C8 C13 1.404(3)
C9 H9 0.9300
C9 C10 1.382(5)
C10 H10 0.9300
C10 C11 1.382(5)
C11 H11 0.9300
C11 C12 1.361(4)
C12 H12 0.9300
C12 C13 1.406(3)
C13 N14 1.377(14)
C13 N19 1.382(13)
N14 H14 0.81(8)
N14 C15 1.473(9)
C15 C16 1.590(5)
C15 C18 1.509(4)
C15 N19 1.456(8)
C16 H16 0.960(3)
C16 H16B 0.960(3)
C16 H16A 0.961(4)
C16 C20 1.421(6)
C17 H17A 0.9600
C17 H17C 0.9600
C17 H17B 0.9600
C17 C18 1.354(7)
C18 H18A 0.960(3)
C18 H18 0.960(4)
C18 H18B 0.960(3)
N19 H19 0.90(7)
C20 H20A 0.9600
C20 H20B 0.9600
C20 H20C 0.9600

loop_
_exptl_oxdiff_crystal_face_indexfrac_h
_exptl_oxdiff_crystal_face_indexfrac_k
_exptl_oxdiff_crystal_face_indexfrac_l
_exptl_oxdiff_crystal_face_x
_exptl_oxdiff_crystal_face_y
_exptl_oxdiff_crystal_face_z
5.9957 -0.0057 -4.9918 -1.0370 0.0404 -0.0528
-5.9957 0.0057 4.9918 1.0370 -0.0404 0.0528
1.9927 -4.9905 5.0112 -0.1229 -0.8628 0.5920
1.9864 4.0059 5.0077 -0.0634 -0.8198 -0.5407
-0.0056 7.9968 -0.0031 0.0528 0.0382 -1.0069
-2.9852 -1.0087 -6.0120 0.1857 1.0618 0.1773
-1.9871 -7.0019 -3.0046 0.1204 0.5497 0.9124
1.9892 -1.9903 6.0110 -0.0647 -0.9763 0.2115
-4.9996 1.0069 5.9946 0.9411 -0.2633 -0.0873
4.9990 -0.0073 -5.9950 -0.9345 0.2680 -0.0386
-4.9990 0.0073 5.9950 0.9345 -0.2680 0.0386
3.0041 -6.0026 -3.9951 -0.6157 0.1833 0.7332
-2.9943 -5.9941 2.9987 0.4981 -0.1128 0.7801
1.0093 -2.0088 -7.0039 -0.4227 0.7856 0.2611
